data_1574465
loop_
_publ_author_name
'Ma, Xiu-Fang'
'Hou, Xin-Lan'
'Qin, Ye-Hui'
'Teng, Qian'
'Bao, Song-Song'
'Tian, Yu-Xi'
'Zheng, Li-Min'

_publ_section_title
;
 A thermally and photoresponsive luminescent single-molecule magnet based
 on dysprosium--anthracene: effect of temperature on anthracene
 photocycloaddition
;
_journal_issue 23
_journal_name_full 'Chemical Science'
_journal_page_first 10340
_journal_page_last 10348
_journal_paper_doi 10.1039/D5SC01302J
_journal_volume 16
_journal_year 2025
_chemical_formula_moiety 'C50 H52 Dy N5 O11 P2 Se2'
_chemical_formula_sum 'C50 H52 Dy N5 O11 P2 Se2'
_chemical_formula_weight 1281.32
_space_group_crystal_system monoclinic
_space_group_IT_number 11
_space_group_name_Hall '-P 2yb'
_space_group_name_H-M_alt 'P 1 21/m 1'
_atom_sites_solution_hydrogens mixed
_atom_sites_solution_primary iterative
_audit_creation_date 2024-11-22
_audit_creation_method
;
Olex2 1.5
(compiled 2023.03.06 svn.rbb2c1857 for OlexSys, GUI svn.r6748)
;
_audit_update_record
;
2025-02-16 deposited with the CCDC.	2025-04-21 downloaded from the CCDC.
;
_cell_angle_alpha 90
_cell_angle_beta 112.620(19)
_cell_angle_gamma 90
_cell_formula_units_Z 2
_cell_length_a 9.585(9)
_cell_length_b 25.97(2)
_cell_length_c 11.340(12)
_cell_measurement_reflns_used 4275
_cell_measurement_temperature 300(2)
_cell_measurement_theta_max 25.73
_cell_measurement_theta_min 2.31
_cell_volume 2606(4)
_computing_molecular_graphics 'Olex2 1.5 (Dolomanov et al., 2009)'
_computing_publication_material 'Olex2 1.5 (Dolomanov et al., 2009)'
_computing_structure_refinement 'SHELXL 2018/3 (Sheldrick, 2015)'
_computing_structure_solution 'olex2.solve 1.5 (Bourhis et al., 2015)'
_diffrn_ambient_temperature 300.15
_diffrn_measured_fraction_theta_full 1.000
_diffrn_measured_fraction_theta_max 0.996
_diffrn_measurement_device_type 'Bruker APEX-II CCD'
_diffrn_measurement_method '\f and \w scans'
_diffrn_radiation_type MoK\a
_diffrn_radiation_wavelength 0.71073
_diffrn_reflns_av_R_equivalents 0.1445
_diffrn_reflns_av_unetI/netI 0.1122
_diffrn_reflns_Laue_measured_fraction_full 1.000
_diffrn_reflns_Laue_measured_fraction_max 0.996
_diffrn_reflns_limit_h_max 8
_diffrn_reflns_limit_h_min -12
_diffrn_reflns_limit_k_max 33
_diffrn_reflns_limit_k_min -33
_diffrn_reflns_limit_l_max 14
_diffrn_reflns_limit_l_min -12
_diffrn_reflns_number 22680
_diffrn_reflns_point_group_measured_fraction_full 1.000
_diffrn_reflns_point_group_measured_fraction_max 0.996
_diffrn_reflns_theta_full 25.242
_diffrn_reflns_theta_max 27.525
_diffrn_reflns_theta_min 1.945
_diffrn_standards_number 0
_exptl_absorpt_coefficient_mu 2.955
_exptl_absorpt_correction_type none
_exptl_crystal_colour yellow
_exptl_crystal_density_diffrn 1.633
_exptl_crystal_description block
_exptl_crystal_F_000 1278
_refine_diff_density_max 0.920
_refine_diff_density_min -0.909
_refine_diff_density_rms 0.127
_refine_ls_extinction_method none
_refine_ls_goodness_of_fit_ref 1.115
_refine_ls_hydrogen_treatment constr
_refine_ls_matrix_type full
_refine_ls_number_parameters 366
_refine_ls_number_reflns 6120
_refine_ls_number_restraints 113
_refine_ls_restrained_S_all 1.115
_refine_ls_R_factor_all 0.1658
_refine_ls_R_factor_gt 0.0859
_refine_ls_shift/su_max 0.000
_refine_ls_shift/su_mean 0.000
_refine_ls_structure_factor_coef Fsqd
_refine_ls_weighting_details 'w=1/[\s^2^(Fo^2^)+(0.0390P)^2^+12.7412P] where P=(Fo^2^+2Fc^2^)/3'
_refine_ls_weighting_scheme calc
_refine_ls_wR_factor_gt 0.1556
_refine_ls_wR_factor_ref 0.1919
_reflns_Friedel_coverage 0.000
_reflns_number_gt 3469
_reflns_number_total 6120
_reflns_threshold_expression 'I > 2\s(I)'
_cod_data_source_file d5sc01302j2.cif
_cod_data_source_block y_a_CCDC2
_cod_depositor_comments 'Adding full bibliography for 1574464--1574468.cif.'
_cod_database_code 1574465
_shelx_shelxl_version_number 2018/3
_shelx_space_group_comment
;
The symmetry employed for this shelxl refinement is uniquely defined
by the following loop, which should always be used as a source of
symmetry information in preference to the above space-group names.
They are only intended as comments.
;
_olex2_refinement_description
;
1. Fixed Uiso
 At 1.2 times of:
  All C(H) groups, All C(H,H) groups, All N(H) groups
 At 1.5 times of:
  All C(H,H,H) groups
2. Restrained distances
 O3-C18 \\sim O2-C16
 with sigma of 0.01
 C16-C17 \\sim C18-C19
 with sigma of 0.01
3. Rigid bond restraints
 N2, O10, O9, O11, O7
 with sigma for 1-2 distances of 0.01 and sigma for 1-3 distances of 0.02
 P1, O1, O3, O2, C1, C2, C3, C4, C5, C6, C7, C8, C9, C10, C11, C12, C13, C14,
 C15, C18, C19, C16, C17
 with sigma for 1-2 distances of 0.01 and sigma for 1-3 distances of 0.02
 O8, C28, C29, C25, C26, C27, N4
 with sigma for 1-2 distances of 0.01 and sigma for 1-3 distances of 0.02
 O7, C23, C24, C20, C21, C22, N3
 with sigma for 1-2 distances of 0.01 and sigma for 1-3 distances of 0.02
4. Uiso/Uaniso restraints and constraints
O3 \\sim C18: within 2A with sigma of 0.01 and sigma for terminal atoms of 0.02
within 2A
Uanis(O7) \\sim Ueq: with sigma of 0.01 and sigma for terminal atoms of 0.02
5. Others
 Fixed Sof: C28(0.5) H28(0.5) C29(0.5) H29(0.5) C26(0.5) H26(0.5) C27(0.5)
 H27(0.5) N4(0.5) H4A(0.5)
6.a Riding coordinates:
 C28(H28), C29(H29), C26(H26), C27(H27), N4(H4A)
6.b Ternary CH refined with riding coordinates:
 C9(H9)
6.c Secondary CH2 refined with riding coordinates:
 C1(H1A,H1B), C18(H18A,H18B), C16(H16A,H16B)
6.d Aromatic/amide H refined with riding coordinates:
 C4(H4), C5(H5), C6(H6), C7(H7), C11(H11), C12(H12), C13(H13), C14(H14),
 C23(H23), C24(H24), C21(H21), C22(H22), N3(H3)
6.e Idealised Me refined as rotating group:
 C19(H19A,H19B,H19C), C17(H17A,H17B,H17C)
;
_olex2_submission_special_instructions 'No special instructions were received'

loop_
_space_group_symop_operation_xyz
'x, y, z'
'-x, y+1/2, -z'
'-x, -y, -z'
'x, -y-1/2, z'

loop_
_atom_site_label
_atom_site_type_symbol
_atom_site_fract_x
_atom_site_fract_y
_atom_site_fract_z
_atom_site_U_iso_or_equiv
_atom_site_adp_type
_atom_site_occupancy
_atom_site_site_symmetry_order
_atom_site_calc_flag
_atom_site_refinement_flags_posn
_atom_site_refinement_flags_adp
_atom_site_refinement_flags_occupancy
_atom_site_disorder_assembly
_atom_site_disorder_group
Dy1 Dy 0.37812(8) 0.750000 0.74913(6) 0.0554(2) Uani 1 2 d S T P . .
Se1 Se 0.02451(19) 0.65471(6) 0.33228(14) 0.1183(6) Uani 1 1 d . . . . .
P1 P 0.4464(3) 0.60954(11) 0.7934(3) 0.0662(7) Uani 1 1 d . U . . .
C1 C 0.3858(11) 0.5889(4) 0.6309(9) 0.059(2) Uani 1 1 d . U . . .
H1A H 0.278925 0.581142 0.602914 0.071 Uiso 1 1 calc R U . . .
H1B H 0.393801 0.618653 0.582163 0.071 Uiso 1 1 calc R U . . .
C2 C 0.4583(11) 0.5432(4) 0.5872(9) 0.055(2) Uani 1 1 d . U . . .
C3 C 0.4386(11) 0.4923(4) 0.6444(8) 0.057(2) Uani 1 1 d . U . . .
C4 C 0.3276(12) 0.4829(4) 0.6919(10) 0.071(3) Uani 1 1 d . U . . .
H4 H 0.265860 0.509652 0.697414 0.085 Uiso 1 1 calc R U . . .
C5 C 0.3083(14) 0.4339(5) 0.7311(11) 0.086(3) Uani 1 1 d . U . . .
H5 H 0.233124 0.427999 0.762336 0.104 Uiso 1 1 calc R U . . .
C6 C 0.3979(16) 0.3941(5) 0.7247(11) 0.092(4) Uani 1 1 d . U . . .
H6 H 0.383422 0.361423 0.751362 0.110 Uiso 1 1 calc R U . . .
C7 C 0.5094(15) 0.4022(4) 0.6789(10) 0.083(3) Uani 1 1 d . U . . .
H7 H 0.571943 0.375255 0.676031 0.099 Uiso 1 1 calc R U . . .
C8 C 0.5280(11) 0.4511(4) 0.6369(8) 0.061(2) Uani 1 1 d . U . . .
C9 C 0.6312(11) 0.4598(3) 0.5704(8) 0.058(2) Uani 1 1 d . U . . .
H9 H 0.707187 0.432374 0.596121 0.069 Uiso 1 1 calc R U . . .
C10 C 0.7135(11) 0.5106(4) 0.6117(9) 0.061(2) Uani 1 1 d . U . . .
C11 C 0.8641(12) 0.5168(5) 0.6322(10) 0.075(3) Uani 1 1 d . U . . .
H11 H 0.921224 0.488310 0.628961 0.090 Uiso 1 1 calc R U . . .
C12 C 0.9309(13) 0.5647(5) 0.6574(11) 0.088(4) Uani 1 1 d . U . . .
H12 H 1.032641 0.568522 0.671878 0.106 Uiso 1 1 calc R U . . .
C13 C 0.8446(14) 0.6070(5) 0.6610(11) 0.084(3) Uani 1 1 d . U . . .
H13 H 0.888059 0.639577 0.676132 0.101 Uiso 1 1 calc R U . . .
C14 C 0.6941(12) 0.6010(4) 0.6421(9) 0.068(3) Uani 1 1 d . U . . .
H14 H 0.637492 0.629574 0.646057 0.082 Uiso 1 1 calc R U . . .
C15 C 0.6264(11) 0.5525(4) 0.6171(8) 0.057(2) Uani 1 1 d . U . . .
C18 C 0.3455(18) 0.5885(8) 0.9663(12) 0.144(4) Uani 1 1 d D U . . .
H18A H 0.332277 0.623911 0.986921 0.173 Uiso 1 1 calc R U . . .
H18B H 0.447854 0.578211 1.019335 0.173 Uiso 1 1 calc R U . . .
C19 C 0.243(2) 0.5570(9) 0.9951(15) 0.227(13) Uani 1 1 d D U . . .
H19A H 0.144695 0.572788 0.963131 0.340 Uiso 1 1 calc R U . . .
H19B H 0.276891 0.552829 1.086006 0.340 Uiso 1 1 calc R U . . .
H19C H 0.236830 0.523864 0.955793 0.340 Uiso 1 1 calc R U . . .
C16 C 0.7300(13) 0.6113(5) 0.9518(12) 0.101(4) Uani 1 1 d D U . . .
H16A H 0.714151 0.626243 1.024106 0.121 Uiso 1 1 calc R U . . .
H16B H 0.746442 0.639296 0.901926 0.121 Uiso 1 1 calc R U . . .
C17 C 0.8610(15) 0.5794(6) 0.9973(14) 0.134(6) Uani 1 1 d D U . . .
H17A H 0.851473 0.554768 1.056979 0.201 Uiso 1 1 calc R U . . .
H17B H 0.948944 0.600245 1.038853 0.201 Uiso 1 1 calc R U . . .
H17C H 0.870682 0.561535 0.926674 0.201 Uiso 1 1 calc R U . . .
C30 C 0.1297(14) 0.6810(4) 0.4821(12) 0.077(3) Uani 1 1 d . . . . .
C23 C 0.541(4) 0.750000 0.327(2) 0.139(9) Uani 1 2 d S TU P . .
H23 H 0.481082 0.750000 0.240010 0.167 Uiso 1 2 calc R U P . .
C24 C 0.479(2) 0.750000 0.4139(15) 0.096(5) Uani 1 2 d S TU P . .
H24 H 0.373824 0.750000 0.387365 0.115 Uiso 1 2 calc R U P . .
C20 C 0.5684(19) 0.750000 0.5433(14) 0.073(4) Uani 1 2 d S TU P . .
C21 C 0.722(2) 0.750000 0.577(2) 0.115(6) Uani 1 2 d S TU P . .
H21 H 0.785744 0.750000 0.662959 0.138 Uiso 1 2 calc R U P . .
C22 C 0.784(3) 0.750000 0.488(3) 0.154(10) Uani 1 2 d S TU P . .
H22 H 0.888307 0.750000 0.511240 0.184 Uiso 1 2 calc R U P . .
C28 C 0.000(4) 0.7680(15) 1.032(3) 0.103(10) Uani 0.5 1 d . U P . .
H28 H -0.079441 0.788674 1.040093 0.124 Uiso 0.5 1 d R U P . .
C29 C 0.045(3) 0.7793(11) 0.936(3) 0.106(8) Uani 0.5 1 d . U P . .
H29 H 0.004936 0.807401 0.875927 0.127 Uiso 0.5 1 d R U P . .
C25 C 0.1419(19) 0.750000 0.9037(15) 0.074(4) Uani 1 2 d S TU P . .
C26 C 0.197(4) 0.7928(11) 0.992(3) 0.122(11) Uani 0.5 1 d . U P . .
H26 H 0.231553 0.821047 0.954943 0.147 Uiso 0.5 1 d R U P . .
C27 C 0.142(4) 0.8054(12) 1.082(3) 0.132(11) Uani 0.5 1 d . U P . .
H27 H 0.177328 0.836866 1.129776 0.159 Uiso 0.5 1 d R U P . .
N1 N 0.1977(13) 0.6964(4) 0.5808(10) 0.106(4) Uani 1 1 d . . . . .
N4 N 0.058(3) 0.7687(15) 1.109(2) 0.120(14) Uani 0.5 1 d . U P . .
H4A H 0.043852 0.772824 1.182787 0.144 Uiso 0.5 1 d R U P . .
N3 N 0.690(4) 0.750000 0.366(3) 0.167(12) Uani 1 2 d S TU P . .
H3 H 0.729072 0.750000 0.308607 0.200 Uiso 1 2 calc R U P . .
N2 N 0.6201(15) 0.750000 1.0077(12) 0.069(3) Uani 1 2 d S TU P . .
O1 O 0.4539(9) 0.6662(3) 0.8068(7) 0.088(2) Uani 1 1 d . U . . .
O3 O 0.3263(9) 0.5855(4) 0.8369(8) 0.110(3) Uani 1 1 d D U . . .
O2 O 0.5987(8) 0.5835(3) 0.8753(7) 0.076(2) Uani 1 1 d D U . . .
O10 O 0.4870(12) 0.750000 0.9945(10) 0.080(3) Uani 1 2 d S TU P . .
O9 O 0.6488(12) 0.750000 0.9088(8) 0.072(3) Uani 1 2 d S TU P . .
O11 O 0.7240(14) 0.750000 1.1164(10) 0.115(5) Uani 1 2 d S TU P . .
O7 O 0.5130(14) 0.750000 0.6277(11) 0.111(4) Uani 1 2 d S TU P . .
O8 O 0.1853(13) 0.750000 0.8158(11) 0.105(4) Uani 1 2 d S TU P . .

loop_
_atom_site_aniso_label
_atom_site_aniso_U_11
_atom_site_aniso_U_22
_atom_site_aniso_U_33
_atom_site_aniso_U_23
_atom_site_aniso_U_13
_atom_site_aniso_U_12
Dy1 0.0573(4) 0.0661(4) 0.0495(4) 0.000 0.0280(3) 0.000
Se1 0.1139(13) 0.1173(12) 0.0855(10) -0.0084(9) -0.0039(9) -0.0104(10)
P1 0.0570(17) 0.0666(17) 0.0678(16) -0.0149(14) 0.0162(14) 0.0036(14)
C1 0.050(6) 0.057(5) 0.065(5) -0.010(5) 0.016(5) 0.000(4)
C2 0.051(5) 0.057(5) 0.058(5) -0.006(4) 0.021(5) 0.003(4)
C3 0.066(6) 0.054(5) 0.045(5) -0.011(4) 0.014(5) -0.003(4)
C4 0.069(7) 0.064(6) 0.079(7) -0.014(5) 0.027(6) -0.014(5)
C5 0.090(9) 0.080(7) 0.102(9) -0.010(7) 0.051(7) -0.029(6)
C6 0.130(12) 0.057(6) 0.090(9) -0.002(6) 0.045(8) -0.015(6)
C7 0.109(10) 0.065(6) 0.070(7) 0.004(6) 0.029(7) 0.008(6)
C8 0.061(6) 0.066(5) 0.044(5) -0.010(4) 0.007(4) 0.004(5)
C9 0.061(6) 0.051(5) 0.050(5) -0.008(4) 0.008(4) 0.016(4)
C10 0.055(5) 0.069(6) 0.051(5) -0.013(5) 0.011(5) 0.005(4)
C11 0.051(6) 0.095(7) 0.071(7) -0.024(6) 0.013(5) 0.011(5)
C12 0.050(7) 0.119(9) 0.082(8) -0.033(8) 0.010(6) -0.018(6)
C13 0.070(7) 0.086(7) 0.093(8) -0.020(7) 0.028(7) -0.018(6)
C14 0.065(6) 0.068(6) 0.067(6) -0.003(5) 0.020(6) -0.008(5)
C15 0.049(5) 0.064(5) 0.050(5) -0.010(5) 0.010(4) 0.004(4)
C18 0.112(8) 0.224(11) 0.101(7) -0.042(9) 0.047(7) -0.049(8)
C19 0.21(2) 0.35(3) 0.088(11) 0.006(16) 0.024(13) -0.15(2)
C16 0.064(7) 0.127(11) 0.092(9) -0.014(8) 0.009(6) 0.006(6)
C17 0.064(8) 0.190(17) 0.123(12) -0.008(12) 0.009(8) 0.018(9)
C30 0.069(8) 0.059(6) 0.092(9) 0.004(6) 0.020(7) 0.012(6)
C23 0.27(3) 0.094(15) 0.095(12) 0.000 0.117(17) 0.000
C24 0.122(14) 0.109(14) 0.060(7) 0.000 0.041(8) 0.000
C20 0.078(9) 0.092(11) 0.063(7) 0.000 0.043(7) 0.000
C21 0.081(10) 0.124(16) 0.153(16) 0.000 0.060(11) 0.000
C22 0.16(2) 0.095(16) 0.29(3) 0.000 0.17(2) 0.000
C28 0.10(2) 0.12(3) 0.119(18) -0.01(2) 0.065(16) 0.021(15)
C29 0.101(16) 0.12(2) 0.102(13) 0.029(12) 0.046(12) 0.057(13)
C25 0.084(12) 0.083(10) 0.069(9) 0.000 0.045(9) 0.000
C26 0.14(2) 0.104(19) 0.17(3) -0.054(17) 0.12(2) -0.029(17)
C27 0.17(3) 0.12(2) 0.16(2) -0.053(19) 0.12(2) -0.032(18)
N1 0.097(9) 0.105(8) 0.085(7) -0.023(7) 0.001(6) 0.029(7)
N4 0.10(2) 0.17(4) 0.112(15) 0.00(2) 0.067(17) -0.018(19)
N3 0.28(3) 0.095(14) 0.24(2) 0.000 0.23(2) 0.000
N2 0.064(7) 0.082(8) 0.061(6) 0.000 0.025(6) 0.000
O1 0.080(6) 0.069(4) 0.088(5) -0.020(4) 0.002(4) 0.017(4)
O3 0.081(5) 0.175(8) 0.084(5) -0.047(6) 0.042(5) -0.042(5)
O2 0.065(4) 0.073(5) 0.080(5) -0.007(4) 0.016(4) 0.004(4)
O10 0.064(6) 0.114(9) 0.071(6) 0.000 0.037(6) 0.000
O9 0.085(8) 0.090(7) 0.044(5) 0.000 0.030(5) 0.000
O11 0.074(8) 0.224(15) 0.047(5) 0.000 0.023(5) 0.000
O7 0.103(7) 0.175(9) 0.076(6) 0.000 0.058(6) 0.000
O8 0.079(8) 0.172(12) 0.082(7) 0.000 0.052(7) 0.000

loop_
_atom_type_symbol
_atom_type_description
_atom_type_scat_dispersion_real
_atom_type_scat_dispersion_imag
_atom_type_scat_source
C C 0.0033 0.0016 'International Tables Vol C Tables 4.2.6.8 and 6.1.1.4'
H H 0.0000 0.0000 'International Tables Vol C Tables 4.2.6.8 and 6.1.1.4'
Dy Dy -0.1892 4.4098 'International Tables Vol C Tables 4.2.6.8 and 6.1.1.4'
N N 0.0061 0.0033 'International Tables Vol C Tables 4.2.6.8 and 6.1.1.4'
O O 0.0106 0.0060 'International Tables Vol C Tables 4.2.6.8 and 6.1.1.4'
P P 0.1023 0.0942 'International Tables Vol C Tables 4.2.6.8 and 6.1.1.4'
Se Se -0.0929 2.2259 'International Tables Vol C Tables 4.2.6.8 and 6.1.1.4'

loop_
_geom_angle_atom_site_label_1
_geom_angle_atom_site_label_2
_geom_angle_atom_site_label_3
_geom_angle
_geom_angle_site_symmetry_1
_geom_angle_site_symmetry_3
_geom_angle_publ_flag
N1 Dy1 N1 69.0(5) 4_575 . ?
N1 Dy1 O10 135.5(3) 4_575 . ?
N1 Dy1 O10 135.5(3) . . ?
N1 Dy1 O9 141.1(3) 4_575 . ?
N1 Dy1 O9 141.1(3) . . ?
O1 Dy1 N1 143.6(3) . 4_575 ?
O1 Dy1 N1 74.8(3) . . ?
O1 Dy1 N1 143.6(3) 4_575 . ?
O1 Dy1 N1 74.8(3) 4_575 4_575 ?
O1 Dy1 O1 141.1(4) . 4_575 ?
O1 Dy1 O10 74.96(19) 4_575 . ?
O1 Dy1 O10 74.96(19) . . ?
O1 Dy1 O9 70.89(19) 4_575 . ?
O1 Dy1 O9 70.89(19) . . ?
O9 Dy1 O10 49.2(3) . . ?
O7 Dy1 N1 85.5(4) . 4_575 ?
O7 Dy1 N1 85.5(4) . . ?
O7 Dy1 O1 88.9(2) . . ?
O7 Dy1 O1 88.9(2) . 4_575 ?
O7 Dy1 O10 125.5(4) . . ?
O7 Dy1 O9 76.3(4) . . ?
O7 Dy1 O8 163.2(4) . . ?
O8 Dy1 N1 80.6(4) . 4_575 ?
O8 Dy1 N1 80.6(4) . . ?
O8 Dy1 O1 96.6(2) . . ?
O8 Dy1 O1 96.6(2) . 4_575 ?
O8 Dy1 O10 71.3(4) . . ?
O8 Dy1 O9 120.6(4) . . ?
O1 P1 C1 112.8(5) . . ?
O1 P1 O3 112.5(5) . . ?
O1 P1 O2 112.0(4) . . ?
O3 P1 C1 102.8(5) . . ?
O3 P1 O2 106.1(5) . . ?
O2 P1 C1 110.1(4) . . ?
P1 C1 H1A 106.5 . . ?
P1 C1 H1B 106.5 . . ?
H1A C1 H1B 106.5 . . ?
C2 C1 P1 123.5(7) . . ?
C2 C1 H1A 106.5 . . ?
C2 C1 H1B 106.5 . . ?
C1 C2 C9 105.8(7) . 3_666 ?
C3 C2 C1 112.7(8) . . ?
C3 C2 C9 108.7(7) . 3_666 ?
C3 C2 C15 109.6(8) . . ?
C15 C2 C1 111.8(8) . . ?
C15 C2 C9 108.1(7) . 3_666 ?
C4 C3 C2 124.0(9) . . ?
C4 C3 C8 118.0(10) . . ?
C8 C3 C2 117.6(9) . . ?
C3 C4 H4 119.9 . . ?
C5 C4 C3 120.2(11) . . ?
C5 C4 H4 119.9 . . ?
C4 C5 H5 119.5 . . ?
C6 C5 C4 121.0(11) . . ?
C6 C5 H5 119.5 . . ?
C5 C6 H6 119.9 . . ?
C5 C6 C7 120.2(11) . . ?
C7 C6 H6 119.9 . . ?
C6 C7 H7 120.3 . . ?
C6 C7 C8 119.3(12) . . ?
C8 C7 H7 120.3 . . ?
C3 C8 C9 117.5(9) . . ?
C7 C8 C3 121.2(11) . . ?
C7 C8 C9 121.1(10) . . ?
C2 C9 H9 107.6 3_666 . ?
C8 C9 C2 111.8(8) . 3_666 ?
C8 C9 H9 107.6 . . ?
C8 C9 C10 110.4(8) . . ?
C10 C9 C2 111.6(8) . 3_666 ?
C10 C9 H9 107.6 . . ?
C11 C10 C9 122.7(9) . . ?
C11 C10 C15 120.5(10) . . ?
C15 C10 C9 116.5(9) . . ?
C10 C11 H11 119.5 . . ?
C12 C11 C10 120.9(11) . . ?
C12 C11 H11 119.5 . . ?
C11 C12 H12 120.4 . . ?
C11 C12 C13 119.1(11) . . ?
C13 C12 H12 120.4 . . ?
C12 C13 H13 119.8 . . ?
C14 C13 C12 120.4(11) . . ?
C14 C13 H13 119.8 . . ?
C13 C14 H14 119.7 . . ?
C13 C14 C15 120.5(11) . . ?
C15 C14 H14 119.7 . . ?
C10 C15 C2 117.8(9) . . ?
C10 C15 C14 118.5(10) . . ?
C14 C15 C2 123.6(9) . . ?
H18A C18 H18B 107.8 . . ?
C19 C18 H18A 109.1 . . ?
C19 C18 H18B 109.1 . . ?
O3 C18 H18A 109.1 . . ?
O3 C18 H18B 109.1 . . ?
O3 C18 C19 112.7(13) . . ?
C18 C19 H19A 109.5 . . ?
C18 C19 H19B 109.5 . . ?
C18 C19 H19C 109.5 . . ?
H19A C19 H19B 109.5 . . ?
H19A C19 H19C 109.5 . . ?
H19B C19 H19C 109.5 . . ?
H16A C16 H16B 107.9 . . ?
C17 C16 H16A 109.2 . . ?
C17 C16 H16B 109.2 . . ?
O2 C16 H16A 109.2 . . ?
O2 C16 H16B 109.2 . . ?
O2 C16 C17 112.0(11) . . ?
C16 C17 H17A 109.5 . . ?
C16 C17 H17B 109.5 . . ?
C16 C17 H17C 109.5 . . ?
H17A C17 H17B 109.5 . . ?
H17A C17 H17C 109.5 . . ?
H17B C17 H17C 109.5 . . ?
N1 C30 Se1 177.8(12) . . ?
C24 C23 H23 120.4 . . ?
N3 C23 H23 120.4 . . ?
N3 C23 C24 119(2) . . ?
C23 C24 H24 119.8 . . ?
C23 C24 C20 120(2) . . ?
C20 C24 H24 119.8 . . ?
C21 C20 C24 117.2(16) . . ?
O7 C20 C24 122.1(17) . . ?
O7 C20 C21 120.7(17) . . ?
C20 C21 H21 119.2 . . ?
C22 C21 C20 122(2) . . ?
C22 C21 H21 119.2 . . ?
C21 C22 H22 121.1 . . ?
N3 C22 C21 118(3) . . ?
N3 C22 H22 121.1 . . ?
C28 C28 H28 123.7 4_575 . ?
C28 C28 C29 102.5(19) 4_575 . ?
C28 C28 C29 47.0(14) 4_575 4_575 ?
C28 C28 C27 127.6(19) 4_575 . ?
C28 C28 N4 41.2(15) 4_575 4_575 ?
C29 C28 H28 145.0 4_575 . ?
C29 C28 H28 117.9 . . ?
C29 C28 C29 55(2) . 4_575 ?
C29 C28 C27 70(2) . . ?
C27 C28 H28 103.2 . . ?
C27 C28 C29 105(2) . 4_575 ?
N4 C28 C28 91(5) . 4_575 ?
N4 C28 H28 96.6 . . ?
N4 C28 H28 120.0 4_575 . ?
N4 C28 C29 76(2) 4_575 4_575 ?
N4 C28 C29 116(5) . 4_575 ?
N4 C28 C29 124(5) . . ?
N4 C28 C29 122(3) 4_575 . ?
N4 C28 C27 59(4) . . ?
N4 C28 C27 97(3) 4_575 . ?
N4 C28 N4 50(5) . 4_575 ?
C28 C29 C28 30(3) . 4_575 ?
C28 C29 C29 78(2) . 4_575 ?
C28 C29 H29 144.3 4_575 . ?
C28 C29 H29 124.2 . . ?
C28 C29 C25 124(3) . . ?
C28 C29 C26 107(3) . . ?
C28 C29 C27 62(2) . . ?
C28 C29 N4 21.0(18) . . ?
C28 C29 N4 39.3(12) 4_575 . ?
C29 C29 C28 47.0(14) 4_575 4_575 ?
C29 C29 H29 138.8 4_575 . ?
C29 C29 C27 113.5(15) 4_575 . ?
C29 C29 N4 81.9(15) 4_575 . ?
C25 C29 C28 97.3(19) . 4_575 ?
C25 C29 C29 55.7(13) . 4_575 ?
C25 C29 H29 111.5 . . ?
C25 C29 C26 64.0(16) . . ?
C25 C29 C27 108(2) . . ?
C25 C29 N4 114(2) . . ?
C26 C29 C28 110(2) . 4_575 ?
C26 C29 C29 104.7(17) . 4_575 ?
C26 C29 H29 101.3 . . ?
C26 C29 C27 50.8(17) . . ?
C26 C29 N4 86(2) . . ?
C27 C29 C28 81.4(17) . 4_575 ?
C27 C29 H29 107.6 . . ?
C27 C29 N4 43.3(14) . . ?
N4 C29 H29 131.8 . . ?
C29 C25 C29 69(3) 4_575 . ?
C29 C25 C26 110.5(18) . 4_575 ?
C29 C25 C26 110.5(18) 4_575 . ?
C29 C25 C26 59.2(15) . . ?
C29 C25 C26 59.2(15) 4_575 4_575 ?
C26 C25 C26 100(3) . 4_575 ?
O8 C25 C29 134.7(15) . 4_575 ?
O8 C25 C29 134.7(15) . . ?
O8 C25 C26 114.6(14) . . ?
O8 C25 C26 114.6(14) . 4_575 ?
C29 C26 C25 56.8(17) . . ?
C29 C26 H26 117.8 . . ?
C25 C26 H26 112.1 . . ?
C27 C26 C29 76(2) . . ?
C27 C26 C25 124(3) . . ?
C27 C26 H26 116.3 . . ?
C28 C27 C29 48.5(16) . . ?
C28 C27 H27 141.4 . . ?
C29 C27 H27 145.9 . . ?
C26 C27 C28 97(3) . . ?
C26 C27 C29 52.7(18) . . ?
C26 C27 H27 118.3 . . ?
C26 C27 N4 116(3) . . ?
N4 C27 C28 31.8(16) . . ?
N4 C27 C29 78(2) . . ?
N4 C27 H27 124.8 . . ?
C30 N1 Dy1 159.5(12) . . ?
C28 N4 C28 48(5) . 4_575 ?
C28 N4 H28 79.7 4_575 . ?
C28 N4 H28 45.4 . . ?
C28 N4 C29 35(3) . . ?
C28 N4 C29 64.4(19) 4_575 . ?
C28 N4 C27 120(3) 4_575 . ?
C28 N4 C27 89(5) . . ?
C28 N4 N4 89(5) . 4_575 ?
C28 N4 H4A 123.4 4_575 . ?
C28 N4 H4A 134.5 . . ?
H28 N4 H4A 92.0 . . ?
C29 N4 H28 72.0 . . ?
C29 N4 H4A 161.4 . . ?
C27 N4 H28 97.5 . . ?
C27 N4 C29 58.7(19) . . ?
C27 N4 H4A 116.1 . . ?
N4 N4 C28 41.2(15) 4_575 4_575 ?
N4 N4 H28 112.6 4_575 . ?
N4 N4 C29 98.1(15) 4_575 . ?
N4 N4 C27 134.4(19) 4_575 . ?
N4 N4 H4A 96.8 4_575 . ?
C23 N3 C22 124(2) . . ?
C23 N3 H3 118.1 . . ?
C22 N3 H3 118.1 . . ?
O10 N2 O9 117.8(12) . . ?
O10 N2 O11 121.1(13) . . ?
O11 N2 O9 121.0(13) . . ?
P1 O1 Dy1 155.8(5) . . ?
C18 O3 P1 119.6(8) . . ?
C16 O2 P1 123.6(7) . . ?
N2 O10 Dy1 95.9(8) . . ?
N2 O9 Dy1 97.1(8) . . ?
C20 O7 Dy1 170.4(12) . . ?
C25 O8 Dy1 149.1(12) . . ?

loop_
_geom_bond_atom_site_label_1
_geom_bond_atom_site_label_2
_geom_bond_distance
_geom_bond_site_symmetry_2
_geom_bond_publ_flag
Dy1 N1 2.456(11) 4_575 ?
Dy1 N1 2.456(11) . ?
Dy1 O1 2.307(7) 4_575 ?
Dy1 O1 2.307(7) . ?
Dy1 O10 2.568(10) . ?
Dy1 O9 2.529(10) . ?
Dy1 O7 2.222(11) . ?
Dy1 O8 2.250(10) . ?
Se1 C30 1.747(13) . ?
P1 C1 1.788(9) . ?
P1 O1 1.479(8) . ?
P1 O3 1.548(8) . ?
P1 O2 1.551(8) . ?
C1 H1A 0.9700 . ?
C1 H1B 0.9700 . ?
C1 C2 1.549(12) . ?
C2 C3 1.517(13) . ?
C2 C9 1.660(12) 3_666 ?
C2 C15 1.532(13) . ?
C3 C4 1.387(13) . ?
C3 C8 1.394(13) . ?
C4 H4 0.9300 . ?
C4 C5 1.384(15) . ?
C5 H5 0.9300 . ?
C5 C6 1.363(16) . ?
C6 H6 0.9300 . ?
C6 C7 1.371(17) . ?
C7 H7 0.9300 . ?
C7 C8 1.391(14) . ?
C8 C9 1.475(14) . ?
C9 H9 0.9800 . ?
C9 C10 1.514(13) . ?
C10 C11 1.381(14) . ?
C10 C15 1.387(13) . ?
C11 H11 0.9300 . ?
C11 C12 1.376(15) . ?
C12 H12 0.9300 . ?
C12 C13 1.386(16) . ?
C13 H13 0.9300 . ?
C13 C14 1.383(15) . ?
C14 H14 0.9300 . ?
C14 C15 1.395(13) . ?
C18 H18A 0.9700 . ?
C18 H18B 0.9700 . ?
C18 C19 1.412(15) . ?
C18 O3 1.409(11) . ?
C19 H19A 0.9600 . ?
C19 H19B 0.9600 . ?
C19 H19C 0.9600 . ?
C16 H16A 0.9700 . ?
C16 H16B 0.9700 . ?
C16 C17 1.426(14) . ?
C16 O2 1.421(11) . ?
C17 H17A 0.9600 . ?
C17 H17B 0.9600 . ?
C17 H17C 0.9600 . ?
C30 N1 1.130(13) . ?
C23 H23 0.9300 . ?
C23 C24 1.34(3) . ?
C23 N3 1.32(3) . ?
C24 H24 0.9300 . ?
C24 C20 1.39(2) . ?
C20 C21 1.38(2) . ?
C20 O7 1.260(16) . ?
C21 H21 0.9300 . ?
C21 C22 1.35(3) . ?
C22 H22 0.9300 . ?
C22 N3 1.33(4) . ?
C28 C28 0.94(8) 4_575 ?
C28 H28 0.9651 . ?
C28 C29 1.80(4) 4_575 ?
C28 C29 1.35(4) . ?
C28 C27 1.59(5) . ?
C28 N4 0.84(3) . ?
C28 N4 1.27(3) 4_575 ?
C29 C29 1.52(6) 4_575 ?
C29 H29 0.9693 . ?
C29 C25 1.35(3) . ?
C29 C26 1.39(4) . ?
C29 C27 1.70(4) . ?
C29 N4 1.94(3) . ?
C25 C26 1.45(3) . ?
C25 C26 1.45(3) 4_575 ?
C25 O8 1.219(16) . ?
C26 H26 0.9653 . ?
C26 C27 1.35(3) . ?
C27 H27 0.9692 . ?
C27 N4 1.36(4) . ?
N4 H28 1.3473 . ?
N4 N4 0.97(8) 4_575 ?
N4 H4A 0.9011 . ?
N3 H3 0.8600 . ?
N2 O10 1.226(15) . ?
N2 O9 1.254(14) . ?
N2 O11 1.252(15) . ?

loop_
_geom_torsion_atom_site_label_1
_geom_torsion_atom_site_label_2
_geom_torsion_atom_site_label_3
_geom_torsion_atom_site_label_4
_geom_torsion
_geom_torsion_site_symmetry_1
_geom_torsion_site_symmetry_2
_geom_torsion_site_symmetry_3
_geom_torsion_site_symmetry_4
_geom_torsion_publ_flag
P1 C1 C2 C3 63.2(11) . . . . ?
P1 C1 C2 C9 -178.3(7) . . . 3_666 ?
P1 C1 C2 C15 -60.8(11) . . . . ?
C1 P1 O1 Dy1 36.2(15) . . . . ?
C1 P1 O3 C18 172.8(12) . . . . ?
C1 P1 O2 C16 125.2(9) . . . . ?
C1 C2 C3 C4 21.5(13) . . . . ?
C1 C2 C3 C8 -165.2(8) . . . . ?
C1 C2 C15 C10 164.9(8) . . . . ?
C1 C2 C15 C14 -19.0(13) . . . . ?
C2 C3 C4 C5 173.7(9) . . . . ?
C2 C3 C8 C7 -175.4(9) . . . . ?
C2 C3 C8 C9 -1.8(12) . . . . ?
C2 C9 C10 C11 -94.6(11) 3_666 . . . ?
C2 C9 C10 C15 79.7(10) 3_666 . . . ?
C3 C2 C15 C10 39.2(11) . . . . ?
C3 C2 C15 C14 -144.6(9) . . . . ?
C3 C4 C5 C6 0.4(18) . . . . ?
C3 C8 C9 C2 -79.9(10) . . . 3_666 ?
C3 C8 C9 C10 44.9(11) . . . . ?
C4 C3 C8 C7 -1.7(14) . . . . ?
C4 C3 C8 C9 171.9(9) . . . . ?
C4 C5 C6 C7 0.0(19) . . . . ?
C5 C6 C7 C8 -1.3(19) . . . . ?
C6 C7 C8 C3 2.1(16) . . . . ?
C6 C7 C8 C9 -171.2(10) . . . . ?
C7 C8 C9 C2 93.7(11) . . . 3_666 ?
C7 C8 C9 C10 -141.5(10) . . . . ?
C8 C3 C4 C5 0.4(15) . . . . ?
C8 C9 C10 C11 140.4(10) . . . . ?
C8 C9 C10 C15 -45.3(11) . . . . ?
C9 C2 C3 C4 -95.4(10) 3_666 . . . ?
C9 C2 C3 C8 77.9(10) 3_666 . . . ?
C9 C2 C15 C10 -79.1(10) 3_666 . . . ?
C9 C2 C15 C14 97.1(10) 3_666 . . . ?
C9 C10 C11 C12 173.5(10) . . . . ?
C9 C10 C15 C2 2.7(13) . . . . ?
C9 C10 C15 C14 -173.6(8) . . . . ?
C10 C11 C12 C13 -0.6(17) . . . . ?
C11 C10 C15 C2 177.1(9) . . . . ?
C11 C10 C15 C14 0.8(14) . . . . ?
C11 C12 C13 C14 1.4(18) . . . . ?
C12 C13 C14 C15 -1.1(17) . . . . ?
C13 C14 C15 C2 -176.1(9) . . . . ?
C13 C14 C15 C10 0.0(15) . . . . ?
C15 C2 C3 C4 146.7(9) . . . . ?
C15 C2 C3 C8 -40.0(11) . . . . ?
C15 C10 C11 C12 -0.5(16) . . . . ?
C19 C18 O3 P1 -169.1(17) . . . . ?
C17 C16 O2 P1 -168.7(10) . . . . ?
C23 C24 C20 C21 0.000(8) . . . . ?
C23 C24 C20 O7 180.000(5) . . . . ?
C24 C23 N3 C22 0.000(10) . . . . ?
C24 C20 C21 C22 0.000(11) . . . . ?
C20 C21 C22 N3 0.000(13) . . . . ?
C21 C22 N3 C23 0.000(11) . . . . ?
C28 C28 C29 C29 0.00(4) 4_575 . . 4_575 ?
C28 C28 C29 C25 -32(3) 4_575 . . . ?
C28 C28 C29 C26 -102(2) 4_575 . . . ?
C28 C28 C29 C27 -125.8(18) 4_575 . . . ?
C28 C28 C29 N4 -100(7) 4_575 . . . ?
C28 C28 C27 C29 91(2) 4_575 . . . ?
C28 C28 C27 C26 67(3) 4_575 . . . ?
C28 C28 C27 N4 -64(4) 4_575 . . . ?
C28 C28 N4 C29 106(5) 4_575 . . . ?
C28 C28 N4 C27 134.4(18) 4_575 . . . ?
C28 C28 N4 N4 0.00(2) 4_575 . . 4_575 ?
C28 C29 C25 C29 23(2) 4_575 . . 4_575 ?
C28 C29 C25 C29 39(4) . . . 4_575 ?
C28 C29 C25 C26 -20(3) 4_575 . . 4_575 ?
C28 C29 C25 C26 -109(2) 4_575 . . . ?
C28 C29 C25 C26 -4(4) . . . 4_575 ?
C28 C29 C25 C26 -93(3) . . . . ?
C28 C29 C25 O8 172(2) . . . . ?
C28 C29 C25 O8 156(2) 4_575 . . . ?
C28 C29 C26 C25 88(2) 4_575 . . . ?
C28 C29 C26 C25 120(3) . . . . ?
C28 C29 C26 C27 -28(3) . . . . ?
C28 C29 C26 C27 -59(3) 4_575 . . . ?
C28 C29 C27 C28 -25(2) 4_575 . . . ?
C28 C29 C27 C26 125(3) 4_575 . . . ?
C28 C29 C27 C26 150(3) . . . . ?
C28 C29 C27 N4 -11(2) 4_575 . . . ?
C28 C29 C27 N4 13(3) . . . . ?
C28 C27 N4 C28 38(3) . . . 4_575 ?
C28 C27 N4 C29 19(4) . . . . ?
C28 C27 N4 N4 88(4) . . . 4_575 ?
C29 C28 C29 C28 0.00(5) 4_575 . . 4_575 ?
C29 C28 C29 C25 -32(3) 4_575 . . . ?
C29 C28 C29 C26 -102(2) 4_575 . . . ?
C29 C28 C29 C27 -125.8(18) 4_575 . . . ?
C29 C28 C29 N4 -100(7) 4_575 . . . ?
C29 C28 C27 C29 43.8(19) 4_575 . . . ?
C29 C28 C27 C26 -24(3) . . . . ?
C29 C28 C27 C26 20(3) 4_575 . . . ?
C29 C28 C27 N4 -111(5) 4_575 . . . ?
C29 C28 C27 N4 -155(5) . . . . ?
C29 C28 N4 C28 -42(3) 4_575 . . 4_575 ?
C29 C28 N4 C28 -106(5) . . . 4_575 ?
C29 C28 N4 C29 64(4) 4_575 . . . ?
C29 C28 N4 C27 29(6) . . . . ?
C29 C28 N4 C27 93(4) 4_575 . . . ?
C29 C28 N4 N4 -106(5) . . . 4_575 ?
C29 C28 N4 N4 -42(3) 4_575 . . 4_575 ?
C29 C29 C25 C26 -132.3(19) 4_575 . . . ?
C29 C29 C25 C26 -42.8(17) 4_575 . . 4_575 ?
C29 C29 C25 O8 132(3) 4_575 . . . ?
C29 C29 C26 C25 39.2(12) 4_575 . . . ?
C29 C29 C26 C27 -108.6(19) 4_575 . . . ?
C29 C29 C27 C28 -60(2) 4_575 . . . ?
C29 C29 C27 C26 90(2) 4_575 . . . ?
C29 C29 C27 N4 -47(2) 4_575 . . . ?
C29 C25 C26 C29 -47(3) 4_575 . . . ?
C29 C25 C26 C27 39(3) . . . . ?
C29 C25 C26 C27 -9(5) 4_575 . . . ?
C29 C25 O8 Dy1 128(2) . . . . ?
C29 C25 O8 Dy1 -128(2) 4_575 . . . ?
C29 C26 C27 C28 22(3) . . . . ?
C29 C26 C27 N4 49(4) . . . . ?
C29 C27 N4 C28 19(3) . . . 4_575 ?
C29 C27 N4 C28 -19(4) . . . . ?
C29 C27 N4 N4 69(3) . . . 4_575 ?
C25 C29 C26 C27 -148(3) . . . . ?
C25 C29 C27 C28 -120(3) . . . . ?
C25 C29 C27 C26 30(2) . . . . ?
C25 C29 C27 N4 -106(3) . . . . ?
C25 C26 C27 C28 -10(4) . . . . ?
C25 C26 C27 C29 -33(3) . . . . ?
C25 C26 C27 N4 16(6) . . . . ?
C26 C29 C25 C29 132.3(19) . . . 4_575 ?
C26 C29 C25 C26 90(3) . . . 4_575 ?
C26 C29 C25 O8 -95(3) . . . . ?
C26 C29 C27 C28 -150(3) . . . . ?
C26 C29 C27 N4 -137(3) . . . . ?
C26 C25 C26 C29 -108(2) 4_575 . . . ?
C26 C25 C26 C27 -69(4) 4_575 . . . ?
C26 C25 O8 Dy1 57.4(18) . . . . ?
C26 C25 O8 Dy1 -57.4(18) 4_575 . . . ?
C26 C27 N4 C28 -19(5) . . . 4_575 ?
C26 C27 N4 C28 -56(6) . . . . ?
C26 C27 N4 C29 -38(3) . . . . ?
C26 C27 N4 N4 31(5) . . . 4_575 ?
C27 C28 C29 C28 125.8(17) . . . 4_575 ?
C27 C28 C29 C29 125.8(18) . . . 4_575 ?
C27 C28 C29 C25 94(3) . . . . ?
C27 C28 C29 C26 24(3) . . . . ?
C27 C28 C29 N4 26(6) . . . . ?
C27 C28 N4 C28 -134.4(19) . . . 4_575 ?
C27 C28 N4 C29 -29(6) . . . . ?
C27 C28 N4 N4 -134.4(18) . . . 4_575 ?
C27 C29 C25 C29 107(2) . . . 4_575 ?
C27 C29 C25 C26 -26(2) . . . . ?
C27 C29 C25 C26 64(3) . . . 4_575 ?
C27 C29 C25 O8 -121(2) . . . . ?
C27 C29 C26 C25 148(3) . . . . ?
N4 C28 C29 C28 40(2) 4_575 . . 4_575 ?
N4 C28 C29 C28 100(7) . . . 4_575 ?
N4 C28 C29 C29 40(2) 4_575 . . 4_575 ?
N4 C28 C29 C29 100(7) . . . 4_575 ?
N4 C28 C29 C25 68(8) . . . . ?
N4 C28 C29 C25 7(5) 4_575 . . . ?
N4 C28 C29 C26 -2(8) . . . . ?
N4 C28 C29 C26 -62(4) 4_575 . . . ?
N4 C28 C29 C27 -26(6) . . . . ?
N4 C28 C29 C27 -86(3) 4_575 . . . ?
N4 C28 C29 N4 -60(7) 4_575 . . . ?
N4 C28 C27 C29 122(3) 4_575 . . . ?
N4 C28 C27 C29 155(5) . . . . ?
N4 C28 C27 C26 98(3) 4_575 . . . ?
N4 C28 C27 C26 131(5) . . . . ?
N4 C28 C27 N4 -33(4) 4_575 . . . ?
N4 C28 N4 C28 0.00(4) 4_575 . . 4_575 ?
N4 C28 N4 C29 106(5) 4_575 . . . ?
N4 C28 N4 C27 134.4(18) 4_575 . . . ?
N4 C29 C25 C29 60(3) . . . 4_575 ?
N4 C29 C25 C26 18(3) . . . 4_575 ?
N4 C29 C25 C26 -72(2) . . . . ?
N4 C29 C25 O8 -167.2(19) . . . . ?
N4 C29 C26 C25 119.6(19) . . . . ?
N4 C29 C26 C27 -28(2) . . . . ?
N4 C29 C27 C28 -13(3) . . . . ?
N4 C29 C27 C26 137(3) . . . . ?
N3 C23 C24 C20 0.000(8) . . . . ?
O1 P1 C1 C2 137.9(8) . . . . ?
O1 P1 O3 C18 -65.6(14) . . . . ?
O1 P1 O2 C16 -1.2(11) . . . . ?
O3 P1 C1 C2 -100.7(9) . . . . ?
O3 P1 O1 Dy1 -79.5(14) . . . . ?
O3 P1 O2 C16 -124.2(9) . . . . ?
O2 P1 C1 C2 12.0(10) . . . . ?
O2 P1 O1 Dy1 161.1(12) . . . . ?
O2 P1 O3 C18 57.2(13) . . . . ?
O10 N2 O9 Dy1 0.000(7) . . . . ?
O9 N2 O10 Dy1 0.000(6) . . . . ?
O11 N2 O10 Dy1 180.000(8) . . . . ?
O11 N2 O9 Dy1 180.000(8) . . . . ?
O7 C20 C21 C22 180.000(10) . . . . ?
O8 C25 C26 C29 129(2) . . . . ?
O8 C25 C26 C27 168(3) . . . . ?
